data_2215465
loop_
_publ_author_name
'Adam D. Beitelman'
'Gregory M. Ferrence'

_publ_section_title
;
 A redetermination of
 chlorido[hydridotris(3-<i>tert</i>-butyl-5-methylpyrazolyl)borato]nickel(II)
;
_journal_coeditor_code FI2040
_journal_issue 10
_journal_name_full 'Acta Crystallographica Section E'
_journal_page_first m2520
_journal_page_last m2521
_journal_paper_doi 10.1107/S1600536807043814
_journal_volume 63
_journal_year 2007
_chemical_formula_iupac '[Ni Cl(C24 H40 B N6)]'
_chemical_formula_moiety 'C24 H40 B1 Cl1 N6 Ni1'
_chemical_formula_sum 'C24 H40 B Cl N6 Ni'
_chemical_formula_weight 517.59
_chemical_name_systematic chlorido[hydridotris(3-tert-butyl-5-methylpyrazolyl)borato]nickel(II)
_space_group_IT_number 160
_symmetry_cell_setting trigonal
_symmetry_space_group_name_Hall 'R 3 -2"'
_symmetry_space_group_name_H-M 'R 3 m :H'
_audit_creation_method 'WinGX routine CIF_UPDATE'
_cell_angle_alpha 90
_cell_angle_beta 90
_cell_angle_gamma 120
_cell_formula_units_Z 3
_cell_length_a 15.8900(4)
_cell_length_b 15.8900(4)
_cell_length_c 9.4584(5)
_cell_measurement_reflns_used 5297
_cell_measurement_temperature 193(2)
_cell_measurement_theta_max 26.34
_cell_measurement_theta_min 2.56
_cell_volume 2068.22(13)
_computing_cell_refinement 'SMART (Bruker, 1999)'
_computing_data_collection 'SMART (Bruker, 1999)'
_computing_data_reduction 'SAINT (Bruker, 1999)'
_computing_molecular_graphics 'Ortep-3 for Windows (Farrugia, 1997)'
_computing_publication_material '<i>WinGX</i> (Farrugia, 1999) and <i>publCIF</i> (Westrip, 2007)'
_computing_structure_refinement 'SHELXL97 (Sheldrick, 1997)'
_computing_structure_solution 'SHELXTL (Bruker, 2000)'
_diffrn_ambient_temperature 193(2)
_diffrn_measured_fraction_theta_full 0.99
_diffrn_measured_fraction_theta_max 0.99
_diffrn_measurement_device_type 'CCD area detector'
_diffrn_measurement_method '\f and \w scans'
_diffrn_radiation_type MoK\a
_diffrn_radiation_wavelength 0.71073
_diffrn_reflns_av_R_equivalents 0.0201
_diffrn_reflns_limit_h_max 19
_diffrn_reflns_limit_h_min -19
_diffrn_reflns_limit_k_max 19
_diffrn_reflns_limit_k_min -19
_diffrn_reflns_limit_l_max 10
_diffrn_reflns_limit_l_min -11
_diffrn_reflns_number 4349
_diffrn_reflns_theta_full 26.34
_diffrn_reflns_theta_max 26.34
_diffrn_reflns_theta_min 3.66
_diffrn_standards_number 0
_exptl_absorpt_coefficient_mu 0.823
_exptl_absorpt_correction_T_max 0.7845
_exptl_absorpt_correction_T_min 0.6818
_exptl_absorpt_correction_type multi-scan
_exptl_absorpt_process_details 'SADABS (Sheldrick, 1996)'
_exptl_crystal_colour violet
_exptl_crystal_density_diffrn 1.247
_exptl_crystal_density_method 'not measured'
_exptl_crystal_description prism
_exptl_crystal_F_000 828
_exptl_crystal_size_max 0.66
_exptl_crystal_size_mid 0.4
_exptl_crystal_size_min 0.31
_refine_diff_density_max 0.226
_refine_diff_density_min -0.143
_refine_ls_abs_structure_details 'Flack (1983), 444 Friedel pairs'
_refine_ls_abs_structure_Flack 0.033(11)
_refine_ls_extinction_method none
_refine_ls_goodness_of_fit_ref 1.078
_refine_ls_hydrogen_treatment mixed
_refine_ls_matrix_type full
_refine_ls_number_constraints 0
_refine_ls_number_parameters 69
_refine_ls_number_reflns 964
_refine_ls_number_restraints 1
_refine_ls_restrained_S_all 1.078
_refine_ls_R_factor_gt 0.0175
_refine_ls_shift/su_max <0.001
_refine_ls_structure_factor_coef Fsqd
_refine_ls_weighting_details 'calc w=1/[\s^2^(Fo^2^)+(0.0143P)^2^+0.6826P] where P=(Fo^2^+2Fc^2^)/3'
_refine_ls_weighting_scheme calc
_refine_ls_wR_factor_ref 0.0448
_reflns_number_gt 964
_reflns_number_total 964
_reflns_threshold_expression I>>2\s(I)
_cod_data_source_file fi2040.cif
_cod_data_source_block I
_cod_original_sg_symbol_H-M 'R 3 m'
_cod_database_code 2215465
_cod_database_fobs_code 2215465

loop_
_symmetry_equiv_pos_as_xyz
'x, y, z'
'-y, x-y, z'
'-x+y, -x, z'
'-y, -x, z'
'-x+y, y, z'
'x, x-y, z'
'x+2/3, y+1/3, z+1/3'
'-y+2/3, x-y+1/3, z+1/3'
'-x+y+2/3, -x+1/3, z+1/3'
'-y+2/3, -x+1/3, z+1/3'
'-x+y+2/3, y+1/3, z+1/3'
'x+2/3, x-y+1/3, z+1/3'
'x+1/3, y+2/3, z+2/3'
'-y+1/3, x-y+2/3, z+2/3'
'-x+y+1/3, -x+2/3, z+2/3'
'-y+1/3, -x+2/3, z+2/3'
'-x+y+1/3, y+2/3, z+2/3'
'x+1/3, x-y+2/3, z+2/3'

loop_
_atom_site_type_symbol
_atom_site_label
_atom_site_fract_x
_atom_site_fract_y
_atom_site_fract_z
_atom_site_U_iso_or_equiv
_atom_site_adp_type
_atom_site_calc_flag
_atom_site_refinement_flags
_atom_site_occupancy
Cl Cl 0.6667 0.3333 0.42261(9) 0.0350(2) Uani d S 1
Ni Ni 0.6667 0.3333 0.65602(2) 0.01925(10) Uani d S 1
N N11 0.71951(5) 0.43902(11) 0.91467(16) 0.0216(3) Uani d S 1
N N12 0.72792(5) 0.45584(11) 0.77144(18) 0.0220(3) Uani d S 1
B B 0.6667 0.3333 0.9718(4) 0.0219(7) Uani d S 1
C C13 0.77645(7) 0.55289(13) 0.7537(2) 0.0266(4) Uani d S 1
C C14 0.79873(7) 0.59746(13) 0.8855(3) 0.0329(4) Uani d S 1
H H14 0.8327 0.6654 0.9035 0.039 Uiso calc SR 1
C C15 0.76206(7) 0.52412(14) 0.9853(2) 0.0272(4) Uani d S 1
C C16 0.76527(8) 0.53054(16) 1.1429(2) 0.0381(5) Uani d S 1
H H16A 0.7324 0.4649 1.1831 0.057 Uiso calc SPR 0.5
H H16B 0.7324 0.5655 1.1745 0.057 Uiso calc PR 0.25
H H16C 0.8331 0.5654 1.1745 0.057 Uiso calc PR 0.25
H H16D 0.7995 0.599 1.1716 0.057 Uiso calc SPR 0.5
H H16E 0.7996 0.4984 1.1803 0.057 Uiso calc PR 0.25
H H16F 0.6989 0.4985 1.1803 0.057 Uiso calc PR 0.25
C C17 0.80046(7) 0.60092(14) 0.6087(2) 0.0333(4) Uani d S 1
C C18 0.85597(9) 0.71194(17) 0.6292(3) 0.0613(8) Uani d S 1
H H18A 0.8719 0.7439 0.5367 0.092 Uiso calc SR 1
H H18B 0.916 0.7313 0.6819 0.092 Uiso calc PR 0.5
H H18C 0.8153 0.7312 0.6822 0.092 Uiso calc PR 0.5
C C19 0.70656(13) 0.57256(12) 0.52716(18) 0.0420(4) Uani d . 1
H H19A 0.7227 0.604 0.4342 0.063 Uiso calc R 1
H H19B 0.6674 0.5937 0.5802 0.063 Uiso calc R 1
H H19C 0.6696 0.5019 0.515 0.063 Uiso calc R 1
H H1 0.6667 0.3333 1.090(4) 0.023(9) Uiso d S 1

loop_
_atom_site_aniso_label
_atom_site_aniso_U_11
_atom_site_aniso_U_22
_atom_site_aniso_U_33
_atom_site_aniso_U_12
_atom_site_aniso_U_13
_atom_site_aniso_U_23
Cl 0.0435(3) 0.0435(3) 0.0179(4) 0.02173(16) 0 0
Ni 0.02115(12) 0.02115(12) 0.01547(18) 0.01057(6) 0 0
N11 0.0241(5) 0.0220(7) 0.0181(8) 0.0110(3) -0.0006(3) -0.0012(6)
N12 0.0254(5) 0.0219(7) 0.0176(7) 0.0110(3) 0.0005(3) 0.0011(6)
B 0.0238(10) 0.0238(10) 0.0181(18) 0.0119(5) 0 0
C13 0.0279(6) 0.0237(8) 0.0268(10) 0.0118(4) 0.0010(4) 0.0020(7)
C14 0.0403(8) 0.0192(8) 0.0321(11) 0.0096(4) -0.0022(4) -0.0043(8)
C15 0.0297(7) 0.0252(8) 0.0251(10) 0.0126(4) -0.0021(4) -0.0041(7)
C16 0.0498(9) 0.0322(10) 0.0263(11) 0.0161(5) -0.0037(4) -0.0073(8)
C17 0.0434(8) 0.0236(9) 0.0263(11) 0.0118(5) 0.0024(4) 0.0047(8)
C18 0.0949(18) 0.0235(10) 0.0418(15) 0.0117(5) 0.0036(5) 0.0072(10)
C19 0.0557(9) 0.0446(8) 0.0340(9) 0.0314(7) -0.0017(8) 0.0066(7)

loop_
_atom_type_symbol
_atom_type_description
_atom_type_scat_dispersion_real
_atom_type_scat_dispersion_imag
_atom_type_scat_source
C C 0.0033 0.0016 'International Tables Vol C Tables 4.2.6.8 and 6.1.1.4'
H H 0 0 'International Tables Vol C Tables 4.2.6.8 and 6.1.1.4'
B B 0.0013 0.0007 'International Tables Vol C Tables 4.2.6.8 and 6.1.1.4'
Cl Cl 0.1484 0.1585 'International Tables Vol C Tables 4.2.6.8 and 6.1.1.4'
N N 0.0061 0.0033 'International Tables Vol C Tables 4.2.6.8 and 6.1.1.4'
Ni Ni 0.3393 1.1124 'International Tables Vol C Tables 4.2.6.8 and 6.1.1.4'

loop_
_geom_angle_atom_site_label_1
_geom_angle_atom_site_label_2
_geom_angle_atom_site_label_3
_geom_angle_site_symmetry_1
_geom_angle_site_symmetry_3
_geom_angle
_geom_angle_publ_flag
N12 Ni N12 3_665 . 93.26(6) y
N12 Ni Cl . . 122.93(5) y
C15 N11 N12 . . 110.02(15) ?
C15 N11 B . . 129.89(19) ?
N12 N11 B . . 120.08(18) ?
C13 N12 N11 . . 106.84(15) ?
C13 N12 Ni . . 139.93(14) ?
N11 N12 Ni . . 113.23(11) ?
N11 B N11 3_665 . 108.53(15) ?
N11 B H1 . . 110.40(14) ?
N12 C13 C14 . . 109.06(18) ?
N12 C13 C17 . . 122.88(18) ?
C14 C13 C17 . . 128.06(18) ?
C15 C14 C13 . . 106.89(17) ?
C15 C14 H14 . . 126.6 ?
C13 C14 H14 . . 126.6 ?
N11 C15 C14 . . 107.18(17) ?
N11 C15 C16 . . 123.11(18) ?
C14 C15 C16 . . 129.71(19) ?
C15 C16 H16A . . 109.5 ?
C15 C16 H16B . . 109.5 ?
H16A C16 H16B . . 109.5 ?
C15 C16 H16C . . 109.5 ?
H16A C16 H16C . . 109.5 ?
H16B C16 H16C . . 109.5 ?
C15 C16 H16D . . 109.5 ?
C15 C16 H16E . . 109.5 ?
H16C C16 H16E . . 56.3 ?
H16D C16 H16E . . 109.5 ?
C15 C16 H16F . . 109.5 ?
H16C C16 H16F . . 141.1 ?
H16D C16 H16F . . 109.5 ?
H16E C16 H16F . . 109.5 ?
C13 C17 C19 . . 110.04(11) ?
C19 C17 C19 . 5_655 111.36(19) ?
C13 C17 C18 . . 108.5(2) ?
C19 C17 C18 . . 108.41(12) ?
C17 C18 H18A . . 109.5 ?
C17 C18 H18B . . 109.5 ?
H18A C18 H18B . . 109.5 ?
C17 C18 H18C . . 109.5 ?
H18A C18 H18C . . 109.5 ?
H18B C18 H18C . . 109.5 ?
C17 C19 H19A . . 109.5 ?
C17 C19 H19B . . 109.5 ?
H19A C19 H19B . . 109.5 ?
C17 C19 H19C . . 109.5 ?
H19A C19 H19C . . 109.5 ?
H19B C19 H19C . . 109.5 ?

loop_
_geom_bond_atom_site_label_1
_geom_bond_atom_site_label_2
_geom_bond_distance
_geom_bond_publ_flag
Cl Ni 2.2077(9) y
Ni N12 2.0084(15) y
N11 C15 1.348(2) ?
N11 N12 1.374(2) y
N11 B 1.552(2) y
N12 C13 1.346(2) ?
B H1 1.12(4) ?
C13 C14 1.389(3) ?
C13 C17 1.522(3) ?
C14 C15 1.382(3) ?
C14 H14 0.95 ?
C15 C16 1.493(3) ?
C16 H16A 0.98 ?
C16 H16B 0.98 ?
C16 H16C 0.98 ?
C16 H16D 0.98 ?
C16 H16E 0.98 ?
C16 H16F 0.98 ?
C17 C19 1.534(2) ?
C17 C18 1.540(3) ?
C18 H18A 0.98 ?
C18 H18B 0.98 ?
C18 H18C 0.98 ?
C19 H19A 0.98 ?
C19 H19B 0.98 ?
C19 H19C 0.98 ?

loop_
_geom_torsion_atom_site_label_1
_geom_torsion_atom_site_label_2
_geom_torsion_atom_site_label_3
_geom_torsion_atom_site_label_4
_geom_torsion_site_symmetry_1
_geom_torsion_site_symmetry_4
_geom_torsion
C15 N11 N12 C13 . . 0
B N11 N12 C13 . . 180
C15 N11 N12 Ni . . 180
B N11 N12 Ni . . 0
N12 Ni N12 C13 3_665 . 133.27(4)
Cl Ni N12 C13 . . 0
N12 Ni N12 N11 3_665 . -46.73(4)
Cl Ni N12 N11 . . 180
C15 N11 B N11 . 3_665 -121.12(18)
N12 N11 B N11 . 3_665 58.88(18)
N11 N12 C13 C14 . . 0
Ni N12 C13 C14 . . 180
N11 N12 C13 C17 . . 180
Ni N12 C13 C17 . . 0.0000(10)
N12 C13 C14 C15 . . 0
C17 C13 C14 C15 . . 180
N12 N11 C15 C14 . . 0
B N11 C15 C14 . . 180
N12 N11 C15 C16 . . 180
B N11 C15 C16 . . 0.0000(10)
C13 C14 C15 N11 . . 0
C13 C14 C15 C16 . . 180.0000(10)
N12 C13 C17 C19 . . 61.54(12)
C14 C13 C17 C19 . . -118.46(12)
N12 C13 C17 C18 . . 180.0000(10)
C14 C13 C17 C18 . . 0.0000(10)
